data_2103990
loop_
_publ_author_name
'Turowska-Tyrk, Ilona'
'Trzop, El\.zbieta'

_publ_section_title
;
 Monitoring structural transformations in crystals. 6. The [4+4]
 photodimerization of 9-methylanthracene
;
_journal_issue 6
_journal_name_full 'Acta Crystallographica Section B'
_journal_page_first 779
_journal_page_last 786
_journal_paper_doi 10.1107/S0108768103023255
_journal_volume 59
_journal_year 2003
_chemical_formula_sum 'C15 H12'
_chemical_formula_weight 192.25
_chemical_name_systematic
;
 ?
;
_space_group_IT_number 14
_symmetry_cell_setting monoclinic
_symmetry_space_group_name_Hall '-P 2ybc'
_symmetry_space_group_name_H-M 'P 1 21/c 1'
_atom_sites_solution_hydrogens geom
_atom_sites_solution_primary direct
_atom_sites_solution_secondary difmap
_audit_creation_method SHELXL-97
_cell_angle_alpha 90.00
_cell_angle_beta 96.489(15)
_cell_angle_gamma 90.00
_cell_formula_units_Z 4
_cell_length_a 8.8718(13)
_cell_length_b 14.587(2)
_cell_length_c 8.0776(12)
_cell_measurement_reflns_used 500
_cell_measurement_temperature 293(2)
_cell_measurement_theta_max 22
_cell_measurement_theta_min 4
_cell_volume 1038.6(3)
_computing_cell_refinement 'Kuma KM4CCD software 2000'
_computing_data_collection 'Kuma KM4CCD software 2000'
_computing_data_reduction 'Kuma KM4CCD software 2000'
_computing_molecular_graphics 'ORTEP-3 1997'
_computing_publication_material 'SHELXL-97 (Sheldrick, 1997)'
_computing_structure_refinement 'SHELXL-97 (Sheldrick, 1997)'
_computing_structure_solution 'SHELXS-97 (Sheldrick, 1990)'
_diffrn_ambient_temperature 293(2)
_diffrn_measured_fraction_theta_full 0.953
_diffrn_measured_fraction_theta_max 0.953
_diffrn_measurement_device_type 'Kuma KM4CCD diffractometer'
_diffrn_measurement_method '\w scans'
_diffrn_radiation_monochromator graphite
_diffrn_radiation_source 'fine-focus sealed tube'
_diffrn_radiation_type MoK\a
_diffrn_radiation_wavelength 0.71073
_diffrn_reflns_av_R_equivalents 0.0277
_diffrn_reflns_av_sigmaI/netI 0.0269
_diffrn_reflns_limit_h_max 10
_diffrn_reflns_limit_h_min -10
_diffrn_reflns_limit_k_max 16
_diffrn_reflns_limit_k_min -17
_diffrn_reflns_limit_l_max 5
_diffrn_reflns_limit_l_min -9
_diffrn_reflns_number 3389
_diffrn_reflns_theta_full 25.99
_diffrn_reflns_theta_max 25.99
_diffrn_reflns_theta_min 4.27
_exptl_absorpt_coefficient_mu 0.069
_exptl_absorpt_correction_T_max 0.9863
_exptl_absorpt_correction_T_min 0.9662
_exptl_crystal_colour 'Pale yellow'
_exptl_crystal_density_diffrn 1.229
_exptl_crystal_density_method 'not measured'
_exptl_crystal_F_000 408
_exptl_crystal_size_max 0.50
_exptl_crystal_size_mid 0.35
_exptl_crystal_size_min 0.20
_refine_diff_density_max 0.322
_refine_diff_density_min -0.186
_refine_ls_extinction_coef 0.009(12)
_refine_ls_extinction_expression Fc^*^=kFc[1+0.001xFc^2^\l^3^/sin(2\q)]^-1/4^
_refine_ls_extinction_method SHELXL
_refine_ls_goodness_of_fit_ref 1.146
_refine_ls_hydrogen_treatment mixed
_refine_ls_matrix_type full
_refine_ls_number_parameters 198
_refine_ls_number_reflns 1942
_refine_ls_number_restraints 172
_refine_ls_restrained_S_all 1.115
_refine_ls_R_factor_all 0.1049
_refine_ls_R_factor_gt 0.0740
_refine_ls_shift/su_max 0.000
_refine_ls_shift/su_mean 0.000
_refine_ls_structure_factor_coef Fsqd
_refine_ls_weighting_details 'w=1/[\s^2^(Fo^2^)+(0.1577P)^2^+0.0018P] where P=(Fo^2^+2Fc^2^)/3'
_refine_ls_weighting_scheme calc
_refine_ls_wR_factor_gt 0.2271
_refine_ls_wR_factor_ref 0.2652
_reflns_number_gt 1171
_reflns_number_total 1942
_reflns_threshold_expression >2sigma(I)
_cod_data_source_file bk0138.cif
_cod_data_source_block 8D
_cod_depositor_comments
;
The following automatic conversions were performed:
'_symmetry_cell_setting' value 'Monoclinic' changed to 'monoclinic'
according to '/home/saulius/struct/CIF-dictionaries/cif_core.dic'
dictionary named 'cif_core.dic' version 2.4.1 from 2010-06-29.

Automatic conversion script
Id: cif_fix_enum 1527 2010-12-29 10:47:43Z saulius 

The following automatic conversions were performed:

'_symmetry_cell_setting' value 'Monoclinic' changed to 'monoclinic'
according to /home/saulius/struct/CIF-dictionaries/cif_core.dic
dictionary named 'cif_core.dic' version 2.4.1 from 2010-06-29.

Automatic conversion script
Id: cif_fix_values 1715 2011-07-08 13:25:40Z adriana 

The following automatic conversions were performed:

'_refine_ls_weighting_scheme' value 'calc
w=1/[\s^2^(Fo^2^)+(0.1577P)^2^+0.0018P] where P=(Fo^2^+2Fc^2^)/3' was
changed to 'calc'. New tag '_refine_ls_weighting_details' was
created. The value of the new tag was set to
'w=1/[\s^2^(Fo^2^)+(0.1577P)^2^+0.0018P] where P=(Fo^2^+2Fc^2^)/3'.

Automatic conversion script
Id: cif_fix_values 3143 2015-03-26 13:38:13Z robertas 
;
_cod_original_sg_symbol_H-M P21/c
_cod_database_code 2103990
_cod_database_fobs_code 2103990

loop_
_symmetry_equiv_pos_as_xyz
'x, y, z'
'x, -y+1/2, z+1/2'
'-x, -y, -z'
'-x, y-1/2, -z-1/2'

loop_
_atom_site_label
_atom_site_fract_x
_atom_site_fract_y
_atom_site_fract_z
_atom_site_U_iso_or_equiv
_atom_site_adp_type
_atom_site_calc_flag
_atom_site_refinement_flags
_atom_site_occupancy
_atom_site_disorder_assembly
_atom_site_disorder_group
_atom_site_type_symbol
C1M 1.1010(3) 0.42003(19) 0.3035(4) 0.0675(8) Uani d PDU 0.918(4) A 1 C
H1M 1.0489 0.4484 0.3831 0.081 Uiso calc PR 0.918(4) A 1 H
C2M 1.2510(4) 0.4025(2) 0.3407(4) 0.0798(9) Uani d PDU 0.918(4) A 1 C
H2M 1.2998 0.4192 0.4443 0.096 Uiso calc PR 0.918(4) A 1 H
C3M 1.3331(3) 0.3595(2) 0.2247(5) 0.0829(10) Uani d PDU 0.918(4) A 1 C
H3M 1.4358 0.3472 0.2516 0.099 Uiso calc PR 0.918(4) A 1 H
C4M 1.2629(3) 0.3358(2) 0.0733(5) 0.0683(9) Uani d PDU 0.918(4) A 1 C
H4M 1.3186 0.3071 -0.0028 0.082 Uiso calc PR 0.918(4) A 1 H
C5M 0.8059(4) 0.31914(18) -0.3275(3) 0.0638(8) Uani d PDU 0.918(4) A 1 C
H5M 0.8623 0.2938 -0.4064 0.077 Uiso calc PR 0.918(4) A 1 H
C6M 0.6551(4) 0.33010(19) -0.3656(4) 0.0776(9) Uani d PDU 0.918(4) A 1 C
H6M 0.6085 0.3114 -0.4690 0.093 Uiso calc PR 0.918(4) A 1 H
C7M 0.5688(4) 0.3694(2) -0.2500(4) 0.0745(9) Uani d PDU 0.918(4) A 1 C
H7M 0.4648 0.3765 -0.2772 0.089 Uiso calc PR 0.918(4) A 1 H
C8M 0.6335(4) 0.3970(3) -0.1009(4) 0.0643(9) Uani d PDU 0.918(4) A 1 C
H8M 0.5734 0.4237 -0.0270 0.077 Uiso calc PR 0.918(4) A 1 H
C9M 0.8650(3) 0.41288(16) 0.1055(3) 0.0524(7) Uani d PDU 0.918(4) A 1 C
C10M 1.0337(3) 0.32980(15) -0.1268(3) 0.0552(7) Uani d PDU 0.918(4) A 1 C
H10M 1.0895 0.3025 -0.2041 0.066 Uiso calc PR 0.918(4) A 1 H
C11M 1.0202(3) 0.39649(19) 0.1464(4) 0.0508(7) Uani d PD 0.918(4) A 1 C
C12M 1.1067(3) 0.35351(17) 0.0277(3) 0.0531(7) Uani d PDU 0.918(4) A 1 C
C13M 0.8808(3) 0.34536(14) -0.1700(3) 0.0517(7) Uani d PD 0.918(4) A 1 C
C14M 0.7930(3) 0.38686(18) -0.0518(3) 0.0481(7) Uani d PDU 0.918(4) A 1 C
C15M 0.7723(3) 0.4564(2) 0.2302(4) 0.0720(9) Uani d PDU 0.918(4) A 1 C
H15A 0.6690 0.4628 0.1814 0.108 Uiso calc PR 0.918(4) A 1 H
H15B 0.8132 0.5157 0.2611 0.108 Uiso calc PR 0.918(4) A 1 H
H15C 0.7757 0.4183 0.3275 0.108 Uiso calc PR 0.918(4) A 1 H
C1D 1.070(3) 0.396(2) 0.363(3) 0.086(11) Uiso d PDU 0.082(4) A 2 C
C2D 1.209(3) 0.359(2) 0.421(3) 0.076(8) Uiso d PDU 0.082(4) A 2 C
C3D 1.313(3) 0.342(2) 0.309(4) 0.108(15) Uiso d PDU 0.082(4) A 2 C
C4D 1.280(3) 0.360(2) 0.139(4) 0.058(9) Uiso d PDU 0.082(4) A 2 C
C5D 0.881(3) 0.349(2) -0.283(3) 0.077(10) Uiso d PDU 0.082(4) A 2 C
C6D 0.730(4) 0.327(2) -0.329(4) 0.095(19) Uiso d PDU 0.082(4) A 2 C
C7D 0.629(3) 0.352(3) -0.220(4) 0.082(13) Uiso d PDU 0.082(4) A 2 C
C8D 0.676(3) 0.399(3) -0.075(4) 0.044(7) Uiso d PDU 0.082(4) A 2 C
C9D 0.889(2) 0.4669(13) 0.133(2) 0.080(8) Uiso d PDU 0.082(4) . 2 C
C10D 1.090(2) 0.4249(13) -0.094(2) 0.064(7) Uiso d PDU 0.082(4) . 2 C
C11D 1.040(2) 0.4197(16) 0.194(3) 0.035(7) Uiso d PD 0.082(4) A 2 C
C12D 1.141(2) 0.400(2) 0.082(2) 0.071(9) Uiso d PDU 0.082(4) A 2 C
C13D 0.926(2) 0.3969(19) -0.137(3) 0.072(9) Uiso d PD 0.082(4) A 2 C
C14D 0.824(2) 0.4161(16) -0.019(3) 0.038(7) Uiso d PDU 0.082(4) A 2 C
C15D 0.810(4) 0.466(3) 0.294(3) 0.080(12) Uiso d PDU 0.082(4) A 2 C

loop_
_atom_site_aniso_label
_atom_site_aniso_U_11
_atom_site_aniso_U_22
_atom_site_aniso_U_33
_atom_site_aniso_U_12
_atom_site_aniso_U_13
_atom_site_aniso_U_23
C1M 0.080(2) 0.0650(16) 0.0561(17) -0.0014(14) 0.0034(14) -0.0055(13)
C2M 0.079(2) 0.082(2) 0.073(2) -0.0066(15) -0.0125(15) -0.0027(15)
C3M 0.0582(19) 0.093(2) 0.093(3) -0.0028(15) -0.0102(18) 0.0063(19)
C4M 0.0576(18) 0.0734(19) 0.074(2) 0.0010(12) 0.0083(13) -0.0016(16)
C5M 0.082(2) 0.0556(15) 0.0534(16) 0.0042(14) 0.0059(13) -0.0062(11)
C6M 0.087(2) 0.0690(17) 0.0703(19) 0.0021(15) -0.0171(17) -0.0004(14)
C7M 0.0608(19) 0.0753(19) 0.084(2) 0.0072(15) -0.0075(15) 0.0053(15)
C8M 0.0529(19) 0.0654(17) 0.074(2) 0.0061(16) 0.0040(15) 0.0047(14)
C9M 0.0575(15) 0.0515(13) 0.0499(14) 0.0007(10) 0.0137(10) 0.0021(10)
C10M 0.0602(16) 0.0517(13) 0.0562(15) 0.0025(10) 0.0173(11) -0.0056(10)
C11M 0.0571(17) 0.0452(13) 0.0496(15) -0.0033(10) 0.0040(11) 0.0002(12)
C12M 0.0524(15) 0.0513(13) 0.0564(15) -0.0008(10) 0.0099(10) 0.0022(10)
C13M 0.0653(16) 0.0420(12) 0.0481(15) 0.0023(10) 0.0081(11) 0.0036(9)
C14M 0.0528(16) 0.0419(13) 0.0502(14) 0.0010(11) 0.0080(11) 0.0019(11)
C15M 0.0745(19) 0.0816(19) 0.0612(18) 0.0057(14) 0.0131(15) -0.0099(15)

loop_
_atom_type_symbol
_atom_type_description
_atom_type_scat_dispersion_real
_atom_type_scat_dispersion_imag
_atom_type_scat_source
C C 0.0033 0.0016 'International Tables Vol C Tables 4.2.6.8 and 6.1.1.4'
H H 0.0000 0.0000 'International Tables Vol C Tables 4.2.6.8 and 6.1.1.4'

loop_
_geom_angle_atom_site_label_1
_geom_angle_atom_site_label_2
_geom_angle_atom_site_label_3
_geom_angle_site_symmetry_3
_geom_angle
C2M C1M C11M . 122.3(3)
C1M C2M C3M . 120.6(3)
C4M C3M C2M . 119.9(3)
C3M C4M C12M . 121.6(3)
C6M C5M C13M . 121.6(3)
C5M C6M C7M . 120.1(3)
C8M C7M C6M . 121.0(3)
C7M C8M C14M . 121.9(3)
C11M C9M C14M . 120.1(2)
C11M C9M C15M . 120.6(2)
C14M C9M C15M . 119.3(2)
C13M C10M C12M . 122.2(2)
C9M C11M C1M . 123.4(3)
C9M C11M C12M . 120.1(3)
C1M C11M C12M . 116.5(2)
C10M C12M C4M . 122.2(2)
C10M C12M C11M . 118.7(2)
C4M C12M C11M . 119.1(3)
C10M C13M C5M . 122.0(2)
C10M C13M C14M . 119.5(2)
C5M C13M C14M . 118.5(2)
C9M C14M C13M . 119.4(2)
C9M C14M C8M . 123.7(2)
C13M C14M C8M . 116.9(3)
C2D C1D C11D . 119.8(19)
C3D C2D C1D . 119(2)
C2D C3D C4D . 122(2)
C3D C4D C12D . 119(2)
C6D C5D C13D . 122(2)
C7D C6D C5D . 116(2)
C6D C7D C8D . 122(2)
C14D C8D C7D . 124(2)
C14D C9D C11D . 106.6(15)
C14D C9D C15D . 120.8(19)
C11D C9D C15D . 100.8(16)
C14D C9D C10D 3_765 111.3(15)
C11D C9D C10D 3_765 112.8(15)
C15D C9D C10D 3_765 104.3(17)
C12D C10D C13D . 109.3(15)
C12D C10D C9D 3_765 113.3(16)
C13D C10D C9D 3_765 110.1(16)
C12D C11D C1D . 121.3(16)
C12D C11D C9D . 119.4(15)
C1D C11D C9D . 119.3(16)
C11D C12D C4D . 119.1(16)
C11D C12D C10D . 115.5(15)
C4D C12D C10D . 125.4(17)
C5D C13D C14D . 121.3(16)
C5D C13D C10D . 120.8(17)
C14D C13D C10D . 117.9(15)
C8D C14D C13D . 114.1(17)
C8D C14D C9D . 129.4(17)
C13D C14D C9D . 115.5(15)

loop_
_geom_bond_atom_site_label_1
_geom_bond_atom_site_label_2
_geom_bond_site_symmetry_2
_geom_bond_distance
C1M C2M . 1.356(4)
C1M C11M . 1.427(4)
C2M C3M . 1.398(4)
C3M C4M . 1.353(5)
C4M C12M . 1.417(3)
C5M C6M . 1.348(5)
C5M C13M . 1.420(4)
C6M C7M . 1.396(4)
C7M C8M . 1.336(4)
C8M C14M . 1.434(4)
C9M C11M . 1.400(3)
C9M C14M . 1.408(4)
C9M C15M . 1.511(3)
C10M C13M . 1.381(3)
C10M C12M . 1.383(3)
C11M C12M . 1.438(4)
C13M C14M . 1.433(3)
C1D C2D . 1.384(18)
C1D C11D . 1.399(17)
C2D C3D . 1.381(18)
C3D C4D . 1.395(18)
C4D C12D . 1.397(17)
C5D C6D . 1.383(18)
C5D C13D . 1.387(17)
C6D C7D . 1.375(19)
C7D C8D . 1.378(18)
C8D C14D . 1.364(17)
C9D C14D . 1.496(16)
C9D C11D . 1.533(16)
C9D C15D . 1.546(17)
C9D C10D 3_765 1.624(17)
C10D C12D . 1.489(16)
C10D C13D . 1.511(16)
C10D C9D 3_765 1.624(17)
C11D C12D . 1.378(16)
C13D C14D . 1.420(16)
